data_7108812
loop_
_publ_author_name
'Alexandrina Schramm'
'Christophe Stroh'
'Kerrin Dossel'
'Maya Lukas'
'Olaf Fuhr'
'Hilbert von Lohneysen'
'Marcel Mayor'

_publ_section_title
;
 Isolated facial and meridional tris(bipyridine)Ru(II) for STM studies on
 Au(111)
;
_journal_issue 11
_journal_name_full 'Chemical communications (Cambridge, England)'
_journal_page_first 1076
_journal_page_last 1078
_journal_paper_doi 10.1039/c2cc37904j
_journal_volume 49
_journal_year 2013
_chemical_formula_sum 'C63 H46.5 F12 N7.5 O3 P2 Ru S3'
_chemical_formula_weight 1443.77
_chemical_name_systematic
;
?
;
_space_group_IT_number 2
_symmetry_cell_setting triclinic
_symmetry_Int_Tables_number 2
_symmetry_space_group_name_Hall '-P 1'
_symmetry_space_group_name_H-M 'P -1'
_atom_sites_solution_hydrogens geom
_atom_sites_solution_primary direct
_atom_sites_solution_secondary difmap
_audit_creation_method SHELXL-97
_cell_angle_alpha 95.06(3)
_cell_angle_beta 108.12(3)
_cell_angle_gamma 104.55(3)
_cell_formula_units_Z 2
_cell_length_a 13.081(5)
_cell_length_b 15.083(6)
_cell_length_c 18.470(8)
_cell_measurement_reflns_used 1502
_cell_measurement_temperature 143(2)
_cell_measurement_theta_max 24.89
_cell_measurement_theta_min 1.33
_cell_volume 3297(2)
_computing_cell_refinement 'STOE X-AREA'
_computing_data_collection 'STOE X-AREA'
_computing_data_reduction 'STOE X-RED'
_computing_structure_refinement 'SHELXL-97 (Sheldrick, 1997)'
_computing_structure_solution 'SHELXS-97 (Sheldrick, 1990)'
_diffrn_ambient_temperature 143(2)
_diffrn_detector 'image plate (34 cm diameter)'
_diffrn_detector_area_resol_mean 6.67
_diffrn_detector_type STOE
_diffrn_measured_fraction_theta_full 0.935
_diffrn_measured_fraction_theta_max 0.935
_diffrn_measurement_details ' 150 frames, detector distance = 140 mm'
_diffrn_measurement_device '2-circle goniometer'
_diffrn_measurement_device_type 'STOE IPDS 2T'
_diffrn_measurement_method 'rotation method'
_diffrn_radiation_collimation '0.5 mm diameter, monocapillary'
_diffrn_radiation_monochromator graphite
_diffrn_radiation_polarisn_norm 0
_diffrn_radiation_source 'fine-focus sealed tube'
_diffrn_radiation_type MoK\a
_diffrn_radiation_wavelength 0.71073
_diffrn_reflns_av_R_equivalents 0.0693
_diffrn_reflns_av_sigmaI/netI 0.0865
_diffrn_reflns_limit_h_max 15
_diffrn_reflns_limit_h_min -13
_diffrn_reflns_limit_k_max 17
_diffrn_reflns_limit_k_min -17
_diffrn_reflns_limit_l_max 21
_diffrn_reflns_limit_l_min -21
_diffrn_reflns_number 18404
_diffrn_reflns_theta_full 24.57
_diffrn_reflns_theta_max 24.57
_diffrn_reflns_theta_min 2.82
_diffrn_source_current 40
_diffrn_source_power 2.00
_diffrn_source_voltage 50
_exptl_absorpt_coefficient_mu 0.465
_exptl_absorpt_correction_T_max 0.8280
_exptl_absorpt_correction_T_min 0.6572
_exptl_absorpt_correction_type integration
_exptl_crystal_colour red
_exptl_crystal_density_diffrn 1.454
_exptl_crystal_density_method 'not measured'
_exptl_crystal_description needle
_exptl_crystal_F_000 1462
_exptl_crystal_size_max 0.52
_exptl_crystal_size_mid 0.05
_exptl_crystal_size_min 0.04
_refine_diff_density_max 1.252
_refine_diff_density_min -0.896
_refine_diff_density_rms 0.110
_refine_ls_extinction_coef 0.0046(8)
_refine_ls_extinction_expression Fc^*^=kFc[1+0.001xFc^2^\l^3^/sin(2\q)]^-1/4^
_refine_ls_extinction_method SHELXL
_refine_ls_goodness_of_fit_ref 1.020
_refine_ls_hydrogen_treatment constr
_refine_ls_matrix_type full
_refine_ls_number_parameters 820
_refine_ls_number_reflns 10343
_refine_ls_number_restraints 2
_refine_ls_restrained_S_all 1.021
_refine_ls_R_factor_all 0.1148
_refine_ls_R_factor_gt 0.0775
_refine_ls_shift/su_max 0.001
_refine_ls_shift/su_mean 0.000
_refine_ls_structure_factor_coef Fsqd
_refine_ls_weighting_details 'calc w=1/[\s^2^(Fo^2^)+(0.1345P)^2^+0.1353P] where P=(Fo^2^+2Fc^2^)/3'
_refine_ls_weighting_scheme calc
_refine_ls_wR_factor_gt 0.1940
_refine_ls_wR_factor_ref 0.2169
_reflns_number_gt 7058
_reflns_number_total 10343
_reflns_threshold_expression >2sigma(I)
_cod_data_source_file c2cc37904j.txt
_cod_data_source_block 1
_cod_original_sg_symbol_H-M P-1
_cod_original_formula_sum 'C63 H46.50 F12 N7.50 O3 P2 Ru S3'
_cod_database_code 7108812

loop_
_symmetry_equiv_pos_as_xyz
'x, y, z'
'-x, -y, -z'

loop_
_atom_site_label
_atom_site_type_symbol
_atom_site_fract_x
_atom_site_fract_y
_atom_site_fract_z
_atom_site_U_iso_or_equiv
_atom_site_adp_type
_atom_site_occupancy
_atom_site_symmetry_multiplicity
_atom_site_calc_flag
_atom_site_refinement_flags
_atom_site_disorder_assembly
_atom_site_disorder_group
Ru1 Ru 0.57201(4) 0.56754(4) 0.75345(3) 0.0327(2) Uani 1 1 d . . .
N1 N 0.6395(4) 0.5586(4) 0.6668(3) 0.0383(13) Uani 1 1 d . . .
N2 N 0.7047(4) 0.5170(4) 0.8050(3) 0.0394(14) Uani 1 1 d . . .
N3 N 0.4661(4) 0.4327(4) 0.7209(3) 0.0382(13) Uani 1 1 d . . .
N4 N 0.5038(4) 0.5594(4) 0.8405(3) 0.0360(13) Uani 1 1 d . . .
N5 N 0.4482(5) 0.6231(4) 0.6953(3) 0.0387(13) Uani 1 1 d . . .
N6 N 0.6551(4) 0.7079(4) 0.7848(3) 0.0376(13) Uani 1 1 d . . .
S1 S 0.9870(2) 0.2791(2) 1.34703(13) 0.0772(8) Uani 1 1 d D . .
S2A S 0.7203(6) 1.0406(5) 1.3673(3) 0.0806(16) Uiso 0.50 1 d PD A 1
S2B S 0.6741(5) 1.0153(4) 1.3755(3) 0.0696(13) Uiso 0.50 1 d P A 2
S3 S 1.51922(18) 1.02489(18) 1.10496(16) 0.0711(7) Uani 1 1 d . . .
O1A O 1.1608(7) 0.2433(6) 1.3175(5) 0.060(2) Uiso 0.70 1 d P B 1
O1B O 0.912(5) 0.126(4) 1.285(3) 0.22(2) Uiso 0.30 1 d PD C 2
O2A O 0.8771(12) 0.9625(11) 1.4019(8) 0.075(4) Uiso 0.50 1 d PD A 1
O2B O 0.8272(19) 0.9373(16) 1.4217(12) 0.120(6) Uiso 0.50 1 d P A 2
O3 O 1.5152(5) 1.1986(5) 1.1294(4) 0.0764(19) Uani 1 1 d . . .
C1 C 0.6048(6) 0.5870(5) 0.5980(4) 0.0427(17) Uani 1 1 d . . .
H1A H 0.5441 0.6134 0.5870 0.051 Uiso 1 1 calc R . .
C2 C 0.6559(7) 0.5782(6) 0.5435(4) 0.055(2) Uani 1 1 d . . .
H2A H 0.6309 0.5997 0.4961 0.066 Uiso 1 1 calc R . .
C3 C 0.7420(7) 0.5390(6) 0.5573(4) 0.054(2) Uani 1 1 d . . .
H3A H 0.7764 0.5317 0.5197 0.065 Uiso 1 1 calc R . .
C4 C 0.7776(6) 0.5103(6) 0.6275(4) 0.0490(19) Uani 1 1 d . . .
H4A H 0.8381 0.4837 0.6389 0.059 Uiso 1 1 calc R . .
C5 C 0.7260(6) 0.5199(5) 0.6807(4) 0.0421(17) Uani 1 1 d . . .
C6 C 0.7590(5) 0.4941(5) 0.7572(4) 0.0393(16) Uani 1 1 d . . .
C7 C 0.8390(6) 0.4468(6) 0.7814(4) 0.0451(17) Uani 1 1 d . . .
H7A H 0.8734 0.4283 0.7467 0.054 Uiso 1 1 calc R . .
C8 C 0.8685(6) 0.4267(6) 0.8548(4) 0.0472(18) Uani 1 1 d . . .
H8A H 0.9243 0.3957 0.8716 0.057 Uiso 1 1 calc R . .
C9 C 0.8150(6) 0.4526(5) 0.9044(4) 0.0411(16) Uani 1 1 d . . .
C10 C 0.7337(5) 0.4969(5) 0.8771(4) 0.0371(15) Uani 1 1 d . . .
H10A H 0.6967 0.5140 0.9106 0.045 Uiso 1 1 calc R . .
C11 C 0.8439(6) 0.4315(6) 0.9816(4) 0.0450(18) Uani 1 1 d . . .
C12 C 0.8706(6) 0.4103(6) 1.0435(4) 0.0465(18) Uani 1 1 d . . .
C13 C 0.9029(5) 0.3809(5) 1.1175(4) 0.0419(17) Uani 1 1 d . . .
C14 C 0.9498(6) 0.3086(6) 1.1248(4) 0.0450(17) Uani 1 1 d . . .
H14A H 0.9624 0.2802 1.0817 0.054 Uiso 1 1 calc R . .
C15 C 0.9792(6) 0.2765(6) 1.1950(4) 0.0484(18) Uani 1 1 d . . .
H15A H 1.0106 0.2260 1.1994 0.058 Uiso 1 1 calc R B .
C16 C 0.9623(6) 0.3191(6) 1.2578(4) 0.0485(19) Uani 1 1 d . . .
C17 C 0.9191(6) 0.3946(6) 1.2519(4) 0.052(2) Uani 1 1 d . . .
H17A H 0.9108 0.4253 1.2960 0.062 Uiso 1 1 calc R B .
C18 C 0.8882(6) 0.4251(6) 1.1820(4) 0.0484(18) Uani 1 1 d . . .
H18A H 0.8571 0.4758 1.1778 0.058 Uiso 1 1 calc R . .
C19A C 1.1068(10) 0.2348(9) 1.3568(7) 0.053(3) Uiso 0.70 1 d P B 1
C20A C 1.1343(13) 0.1930(11) 1.4315(8) 0.073(4) Uiso 0.70 1 d P B 1
H20A H 1.0762 0.1342 1.4244 0.088 Uiso 0.70 1 calc PR B 1
H20B H 1.1363 0.2368 1.4748 0.088 Uiso 0.70 1 calc PR B 1
H20C H 1.2077 0.1817 1.4428 0.088 Uiso 0.70 1 calc PR B 1
C19B C 0.984(5) 0.183(4) 1.347(3) 0.129(17) Uiso 0.30 1 d P C 2
C20B C 1.050(5) 0.161(4) 1.430(3) 0.121(17) Uiso 0.30 1 d P C 2
H20D H 1.0873 0.2191 1.4675 0.145 Uiso 0.30 1 calc PR C 2
H20E H 1.1067 0.1313 1.4243 0.145 Uiso 0.30 1 calc PR C 2
H20F H 0.9967 0.1187 1.4479 0.145 Uiso 0.30 1 calc PR C 2
C21 C 0.4551(7) 0.3705(5) 0.6606(4) 0.0466(18) Uani 1 1 d . . .
H21A H 0.5067 0.3846 0.6337 0.056 Uiso 1 1 calc R . .
C22 C 0.3710(7) 0.2863(5) 0.6362(4) 0.051(2) Uani 1 1 d . . .
H22A H 0.3659 0.2423 0.5941 0.061 Uiso 1 1 calc R . .
C23 C 0.2958(6) 0.2680(6) 0.6740(4) 0.0493(19) Uani 1 1 d . . .
H23A H 0.2343 0.2126 0.6563 0.059 Uiso 1 1 calc R . .
C24 C 0.3090(6) 0.3296(5) 0.7374(5) 0.0481(19) Uani 1 1 d . . .
H24A H 0.2585 0.3158 0.7651 0.058 Uiso 1 1 calc R . .
C25 C 0.3941(6) 0.4105(5) 0.7608(4) 0.0380(15) Uani 1 1 d . . .
C26 C 0.4159(5) 0.4811(5) 0.8279(4) 0.0385(16) Uani 1 1 d . . .
C27 C 0.3555(6) 0.4705(6) 0.8788(4) 0.0478(18) Uani 1 1 d . . .
H27A H 0.2940 0.4163 0.8693 0.057 Uiso 1 1 calc R . .
C28 C 0.3849(6) 0.5380(6) 0.9421(4) 0.0474(18) Uani 1 1 d . . .
H28A H 0.3432 0.5311 0.9762 0.057 Uiso 1 1 calc R . .
C29 C 0.4751(6) 0.6163(6) 0.9565(4) 0.0465(18) Uani 1 1 d . . .
C30 C 0.5335(5) 0.6259(5) 0.9033(4) 0.0389(16) Uani 1 1 d . . .
H30A H 0.5946 0.6801 0.9120 0.047 Uiso 1 1 calc R . .
C31 C 0.5102(7) 0.6872(6) 1.0236(4) 0.0491(18) Uani 1 1 d . . .
C32 C 0.5384(7) 0.7425(7) 1.0821(5) 0.057(2) Uani 1 1 d . . .
C33 C 0.5763(8) 0.8096(7) 1.1520(4) 0.062(2) Uani 1 1 d . A .
C34 C 0.5062(10) 0.8105(8) 1.1963(5) 0.073(3) Uani 1 1 d . . .
H34A H 0.4339 0.7663 1.1810 0.088 Uiso 1 1 calc R . .
C35 C 0.5464(12) 0.8794(10) 1.2647(5) 0.093(4) Uani 1 1 d . A .
H35A H 0.5008 0.8822 1.2956 0.111 Uiso 1 1 calc R . .
C36 C 0.6528(13) 0.9423(9) 1.2857(6) 0.089(4) Uani 1 1 d . . .
C37 C 0.7204(12) 0.9435(8) 1.2434(6) 0.089(4) Uani 1 1 d . A .
H37A H 0.7920 0.9888 1.2589 0.107 Uiso 1 1 calc R . .
C38 C 0.6821(9) 0.8754(7) 1.1754(5) 0.074(3) Uani 1 1 d . . .
H38A H 0.7290 0.8745 1.1452 0.088 Uiso 1 1 calc R A .
C39A C 0.8337(14) 1.0179(12) 1.4241(10) 0.059(4) Uiso 0.50 1 d PD A 1
C40A C 0.893(2) 1.0756(19) 1.5028(14) 0.089(7) Uiso 0.50 1 d PD A 1
H40A H 0.8500 1.0552 1.5366 0.107 Uiso 0.50 1 calc PR A 1
H40B H 0.8987 1.1411 1.4998 0.107 Uiso 0.50 1 calc PR A 1
H40C H 0.9682 1.0685 1.5240 0.107 Uiso 0.50 1 calc PR A 1
C39B C 0.778(3) 0.986(2) 1.4392(17) 0.105(8) Uiso 0.50 1 d P A 2
C40B C 0.837(2) 1.0596(19) 1.5168(14) 0.091(7) Uiso 0.50 1 d P A 2
H40D H 0.9005 1.0427 1.5505 0.109 Uiso 0.50 1 calc PR A 2
H40E H 0.7824 1.0604 1.5431 0.109 Uiso 0.50 1 calc PR A 2
H40F H 0.8637 1.1215 1.5051 0.109 Uiso 0.50 1 calc PR A 2
C41 C 0.3392(5) 0.5748(6) 0.6525(4) 0.0420(17) Uani 1 1 d . . .
H41A H 0.3164 0.5090 0.6479 0.050 Uiso 1 1 calc R . .
C42 C 0.2606(6) 0.6175(6) 0.6156(4) 0.0452(18) Uani 1 1 d . . .
H42A H 0.1858 0.5817 0.5855 0.054 Uiso 1 1 calc R . .
C43 C 0.2932(6) 0.7141(6) 0.6234(4) 0.0506(19) Uani 1 1 d . . .
H43A H 0.2408 0.7455 0.5995 0.061 Uiso 1 1 calc R . .
C44 C 0.4022(6) 0.7627(6) 0.6663(5) 0.054(2) Uani 1 1 d . . .
H44A H 0.4258 0.8287 0.6720 0.064 Uiso 1 1 calc R . .
C45 C 0.4787(6) 0.7172(5) 0.7017(4) 0.0422(17) Uani 1 1 d . . .
C46 C 0.5965(6) 0.7650(5) 0.7504(4) 0.0440(17) Uani 1 1 d . . .
C47 C 0.6436(7) 0.8595(6) 0.7645(5) 0.055(2) Uani 1 1 d . . .
H47A H 0.5999 0.8975 0.7405 0.067 Uiso 1 1 calc R . .
C48 C 0.7542(6) 0.9009(6) 0.8134(5) 0.055(2) Uani 1 1 d . . .
H48A H 0.7882 0.9662 0.8219 0.066 Uiso 1 1 calc R . .
C49 C 0.8130(6) 0.8425(6) 0.8493(4) 0.0438(17) Uani 1 1 d . . .
C50 C 0.7615(5) 0.7467(5) 0.8326(4) 0.0413(16) Uani 1 1 d . . .
H50A H 0.8035 0.7074 0.8560 0.050 Uiso 1 1 calc R . .
C51 C 0.9282(6) 0.8809(6) 0.9016(4) 0.0456(18) Uani 1 1 d . . .
C52 C 1.0218(6) 0.9098(5) 0.9424(4) 0.0461(18) Uani 1 1 d . . .
C53 C 1.1421(6) 0.9439(6) 0.9871(4) 0.0494(19) Uani 1 1 d . . .
C54 C 1.2064(6) 1.0271(6) 0.9761(5) 0.0501(19) Uani 1 1 d . . .
H54A H 1.1714 1.0636 0.9428 0.060 Uiso 1 1 calc R . .
C55 C 1.3210(7) 1.0559(6) 1.0141(5) 0.058(2) Uani 1 1 d . . .
H55A H 1.3655 1.1126 1.0072 0.070 Uiso 1 1 calc R . .
C56 C 1.3718(6) 1.0018(6) 1.0628(5) 0.053(2) Uani 1 1 d . . .
C57 C 1.3070(7) 0.9220(6) 1.0764(5) 0.064(2) Uani 1 1 d . . .
H57A H 1.3414 0.8875 1.1121 0.077 Uiso 1 1 calc R . .
C58 C 1.1910(7) 0.8921(6) 1.0378(5) 0.057(2) Uani 1 1 d . . .
H58A H 1.1461 0.8367 1.0463 0.068 Uiso 1 1 calc R . .
C59 C 1.5712(8) 1.1452(7) 1.1321(5) 0.066(2) Uani 1 1 d . . .
C60 C 1.6986(7) 1.1772(9) 1.1613(8) 0.096(4) Uani 1 1 d . . .
H60C H 1.7259 1.2403 1.1917 0.116 Uiso 1 1 calc R . .
H60B H 1.7251 1.1770 1.1171 0.116 Uiso 1 1 calc R . .
H60A H 1.7273 1.1348 1.1939 0.116 Uiso 1 1 calc R . .
P1 P 0.1175(2) 0.27760(18) 0.92752(14) 0.0624(6) Uiso 1 1 d . . .
F1A F 0.0502(16) 0.3141(14) 0.8599(9) 0.059(4) Uiso 0.34 1 d P D 1
F2A F 0.2161(15) 0.3782(10) 0.9657(9) 0.038(3) Uiso 0.34 1 d P E 1
F3A F 0.0763(16) 0.2920(14) 0.9988(11) 0.063(5) Uiso 0.34 1 d P D 1
F4A F 0.0374(17) 0.1703(13) 0.9017(12) 0.036(4) Uiso 0.34 1 d P D 1
F5A F 0.1504(17) 0.2539(15) 0.8508(11) 0.071(6) Uiso 0.34 1 d P F 1
F6A F 0.204(2) 0.2381(16) 0.9987(11) 0.050(4) Uiso 0.34 1 d P G 1
F1B F 0.095(2) 0.3616(17) 0.8804(14) 0.089(6) Uiso 0.33 1 d P D 2
F2B F 0.245(2) 0.357(2) 0.9776(14) 0.092(8) Uiso 0.33 1 d P H 2
F3B F 0.0283(13) 0.2934(12) 0.9669(9) 0.052(4) Uiso 0.33 1 d P D 2
F4B F 0.019(3) 0.199(3) 0.8860(18) 0.132(14) Uiso 0.33 1 d P D 2
F5B F 0.192(2) 0.2630(16) 0.8739(15) 0.051(6) Uiso 0.33 1 d P D 2
F6B F 0.165(3) 0.231(2) 0.9967(19) 0.124(14) Uiso 0.33 1 d P D 2
F1C F 0.162(2) 0.3821(13) 0.9369(14) 0.080(5) Uiso 0.33 1 d P D 3
F2C F 0.212(3) 0.265(3) 0.985(2) 0.128(14) Uiso 0.33 1 d P D 3
F3C F 0.069(2) 0.3245(17) 0.9880(14) 0.078(6) Uiso 0.33 1 d P I 3
F4C F -0.0048(18) 0.2697(17) 0.8574(11) 0.087(5) Uiso 0.33 1 d P J 3
F5C F 0.189(2) 0.2430(16) 0.8824(12) 0.055(7) Uiso 0.33 1 d P D 3
F6C F 0.061(3) 0.166(2) 0.9158(17) 0.096(14) Uiso 0.33 1 d P D 3
P2 P 1.01742(18) 0.35910(17) 0.60117(12) 0.0549(6) Uani 1 1 d . . .
F7 F 0.9926(5) 0.4532(4) 0.5788(3) 0.0794(16) Uani 1 1 d . . .
F8 F 0.9291(6) 0.3496(6) 0.6450(4) 0.101(2) Uani 1 1 d . . .
F9 F 0.9244(5) 0.3031(4) 0.5226(3) 0.0893(19) Uani 1 1 d . . .
F10 F 1.1106(5) 0.3731(5) 0.5624(4) 0.0919(19) Uani 1 1 d . . .
F11 F 1.1142(5) 0.4172(4) 0.6792(3) 0.0880(19) Uani 1 1 d . . .
F12 F 1.0401(4) 0.2649(4) 0.6246(3) 0.0743(15) Uani 1 1 d . . .
N7 N 0.4733(15) 0.7066(14) 0.4857(10) 0.163(6) Uiso 1 1 d . . .
C61 C 0.426(2) 0.752(2) 0.4708(15) 0.188(9) Uiso 1 1 d . . .
C62 C 0.332(3) 0.801(2) 0.4474(18) 0.277(15) Uiso 1 1 d . . .
H62C H 0.3615 0.8595 0.4309 0.332 Uiso 1 1 calc R . .
H62B H 0.3095 0.8148 0.4918 0.332 Uiso 1 1 calc R . .
H62A H 0.2675 0.7603 0.4046 0.332 Uiso 1 1 calc R . .
N8 N 0.269(3) 0.918(2) 0.3025(17) 0.146(10) Uiso 0.50 1 d P . .
C63 C 0.169(4) 0.913(3) 0.292(2) 0.144(12) Uiso 0.50 1 d P . .
C64 C 0.049(3) 0.912(3) 0.279(2) 0.161(14) Uiso 0.50 1 d P . .
H64C H 0.0011 0.8469 0.2651 0.193 Uiso 0.50 1 calc PR . .
H64B H 0.0243 0.9452 0.2371 0.193 Uiso 0.50 1 calc PR . .
H64A H 0.0444 0.9416 0.3267 0.193 Uiso 0.50 1 calc PR . .

loop_
_atom_site_aniso_label
_atom_site_aniso_U_11
_atom_site_aniso_U_22
_atom_site_aniso_U_33
_atom_site_aniso_U_23
_atom_site_aniso_U_13
_atom_site_aniso_U_12
Ru1 0.0275(3) 0.0399(3) 0.0284(3) 0.0032(2) 0.00544(19) 0.0123(2)
N1 0.035(3) 0.040(3) 0.035(3) -0.001(2) 0.008(2) 0.012(3)
N2 0.035(3) 0.049(4) 0.033(3) 0.003(2) 0.013(2) 0.011(3)
N3 0.036(3) 0.042(3) 0.035(3) 0.007(2) 0.004(2) 0.019(3)
N4 0.031(3) 0.046(3) 0.037(3) 0.008(3) 0.012(2) 0.021(3)
N5 0.035(3) 0.044(4) 0.032(3) 0.003(2) 0.007(2) 0.012(3)
N6 0.029(3) 0.049(4) 0.032(3) 0.004(2) 0.009(2) 0.012(3)
S1 0.0772(16) 0.122(2) 0.0535(12) 0.0401(14) 0.0299(11) 0.0490(16)
S3 0.0387(11) 0.0641(15) 0.0918(17) 0.0047(13) 0.0001(11) 0.0147(10)
O3 0.057(4) 0.066(4) 0.087(5) 0.007(4) 0.005(3) 0.014(3)
C1 0.040(4) 0.050(4) 0.038(3) 0.009(3) 0.012(3) 0.015(3)
C2 0.061(5) 0.069(6) 0.034(4) 0.011(4) 0.014(3) 0.021(4)
C3 0.055(5) 0.071(6) 0.031(3) 0.004(3) 0.013(3) 0.014(4)
C4 0.042(4) 0.063(5) 0.042(4) 0.001(3) 0.017(3) 0.017(4)
C5 0.042(4) 0.052(4) 0.033(3) 0.001(3) 0.010(3) 0.020(3)
C6 0.034(3) 0.046(4) 0.035(3) 0.001(3) 0.009(3) 0.012(3)
C7 0.043(4) 0.061(5) 0.041(4) 0.007(3) 0.018(3) 0.027(4)
C8 0.042(4) 0.066(5) 0.042(4) 0.013(4) 0.016(3) 0.029(4)
C9 0.035(3) 0.052(4) 0.038(3) 0.007(3) 0.007(3) 0.021(3)
C10 0.029(3) 0.047(4) 0.030(3) 0.006(3) 0.004(3) 0.010(3)
C11 0.039(4) 0.057(5) 0.039(4) 0.004(3) 0.005(3) 0.024(3)
C12 0.040(4) 0.059(5) 0.041(4) 0.005(3) 0.010(3) 0.023(4)
C13 0.032(3) 0.051(4) 0.039(4) 0.005(3) 0.008(3) 0.013(3)
C14 0.048(4) 0.053(5) 0.042(4) 0.010(3) 0.020(3) 0.022(4)
C15 0.042(4) 0.061(5) 0.049(4) 0.016(4) 0.015(3) 0.025(4)
C16 0.041(4) 0.065(5) 0.039(4) 0.015(4) 0.010(3) 0.019(4)
C17 0.048(4) 0.063(5) 0.041(4) -0.002(4) 0.015(3) 0.013(4)
C18 0.046(4) 0.051(5) 0.047(4) 0.006(3) 0.011(3) 0.020(4)
C21 0.055(4) 0.044(4) 0.035(3) 0.002(3) 0.004(3) 0.020(4)
C22 0.057(5) 0.039(4) 0.042(4) -0.006(3) 0.000(3) 0.017(4)
C23 0.043(4) 0.046(4) 0.050(4) 0.010(4) 0.006(3) 0.010(3)
C24 0.037(4) 0.032(4) 0.066(5) 0.008(4) 0.011(3) 0.004(3)
C25 0.038(3) 0.044(4) 0.035(3) 0.012(3) 0.008(3) 0.021(3)
C26 0.028(3) 0.051(4) 0.040(3) 0.009(3) 0.011(3) 0.019(3)
C27 0.044(4) 0.050(5) 0.055(4) 0.008(4) 0.025(3) 0.015(4)
C28 0.044(4) 0.064(5) 0.046(4) 0.019(4) 0.024(3) 0.022(4)
C29 0.048(4) 0.060(5) 0.040(4) 0.008(3) 0.016(3) 0.030(4)
C30 0.034(3) 0.046(4) 0.037(3) 0.004(3) 0.008(3) 0.021(3)
C31 0.056(4) 0.059(5) 0.039(4) 0.006(4) 0.016(3) 0.029(4)
C32 0.063(5) 0.066(6) 0.050(5) 0.011(4) 0.019(4) 0.032(4)
C33 0.083(6) 0.071(6) 0.039(4) 0.011(4) 0.014(4) 0.042(5)
C34 0.105(8) 0.080(7) 0.056(5) 0.018(5) 0.028(5) 0.063(6)
C35 0.124(10) 0.128(11) 0.048(5) 0.010(6) 0.020(6) 0.089(9)
C36 0.115(10) 0.084(8) 0.064(6) 0.000(6) -0.001(7) 0.066(8)
C37 0.115(9) 0.066(7) 0.071(6) 0.005(5) 0.000(7) 0.042(7)
C38 0.088(7) 0.068(6) 0.058(5) 0.012(5) 0.006(5) 0.035(6)
C41 0.033(3) 0.055(5) 0.034(3) 0.006(3) 0.007(3) 0.014(3)
C42 0.037(4) 0.061(5) 0.036(3) 0.004(3) 0.006(3) 0.022(4)
C43 0.041(4) 0.055(5) 0.048(4) 0.002(4) -0.001(3) 0.025(4)
C44 0.044(4) 0.047(5) 0.062(5) 0.007(4) 0.004(4) 0.017(4)
C45 0.036(4) 0.046(4) 0.039(3) 0.003(3) 0.006(3) 0.014(3)
C46 0.031(3) 0.046(4) 0.045(4) 0.001(3) 0.003(3) 0.011(3)
C47 0.049(4) 0.048(5) 0.064(5) 0.012(4) 0.008(4) 0.020(4)
C48 0.042(4) 0.046(5) 0.063(5) 0.001(4) 0.007(4) 0.006(4)
C49 0.033(3) 0.055(5) 0.041(4) 0.004(3) 0.010(3) 0.014(3)
C50 0.032(3) 0.049(4) 0.040(4) 0.002(3) 0.009(3) 0.015(3)
C51 0.036(4) 0.050(5) 0.049(4) 0.002(3) 0.015(3) 0.011(3)
C52 0.034(4) 0.043(4) 0.053(4) -0.001(3) 0.011(3) 0.007(3)
C53 0.032(4) 0.050(5) 0.057(4) -0.003(4) 0.007(3) 0.012(3)
C54 0.038(4) 0.045(4) 0.061(5) 0.009(4) 0.009(3) 0.011(3)
C55 0.044(4) 0.050(5) 0.068(5) 0.010(4) 0.008(4) 0.007(4)
C56 0.034(4) 0.058(5) 0.055(4) 0.008(4) 0.002(3) 0.011(4)
C57 0.049(5) 0.059(5) 0.071(5) 0.015(4) 0.004(4) 0.015(4)
C58 0.046(4) 0.051(5) 0.064(5) 0.012(4) 0.010(4) 0.009(4)
C59 0.061(5) 0.066(6) 0.060(5) 0.005(4) 0.011(4) 0.015(5)
C60 0.039(5) 0.089(8) 0.133(10) 0.022(7) 0.009(6) -0.004(5)
P2 0.0558(12) 0.0616(14) 0.0469(11) 0.0015(10) 0.0118(9) 0.0267(11)
F7 0.094(4) 0.074(4) 0.070(3) 0.017(3) 0.015(3) 0.042(3)
F8 0.105(5) 0.139(6) 0.106(5) 0.049(4) 0.066(4) 0.072(5)
F9 0.084(4) 0.087(4) 0.062(3) -0.008(3) -0.016(3) 0.023(3)
F10 0.085(4) 0.112(5) 0.101(4) 0.031(4) 0.051(3) 0.039(4)
F11 0.089(4) 0.077(4) 0.074(3) -0.010(3) -0.009(3) 0.038(3)
F12 0.067(3) 0.063(3) 0.087(4) 0.010(3) 0.015(3) 0.026(3)

loop_
_atom_type_symbol
_atom_type_description
_atom_type_scat_dispersion_real
_atom_type_scat_dispersion_imag
_atom_type_scat_source
C C 0.0033 0.0016 'International Tables Vol C Tables 4.2.6.8 and 6.1.1.4'
H H 0.0000 0.0000 'International Tables Vol C Tables 4.2.6.8 and 6.1.1.4'
N N 0.0061 0.0033 'International Tables Vol C Tables 4.2.6.8 and 6.1.1.4'
O O 0.0106 0.0060 'International Tables Vol C Tables 4.2.6.8 and 6.1.1.4'
F F 0.0171 0.0103 'International Tables Vol C Tables 4.2.6.8 and 6.1.1.4'
P P 0.1023 0.0942 'International Tables Vol C Tables 4.2.6.8 and 6.1.1.4'
S S 0.1246 0.1234 'International Tables Vol C Tables 4.2.6.8 and 6.1.1.4'
Ru Ru -1.2594 0.8363 'International Tables Vol C Tables 4.2.6.8 and 6.1.1.4'

loop_
_exptl_crystal_face_index_h
_exptl_crystal_face_index_k
_exptl_crystal_face_index_l
_exptl_crystal_face_perp_dist
0 1 0 0.3018
0 -1 0 0.3018
0 1 2 0.3063
0 -1 -2 0.3063
-2 0 1 0.3096
2 0 -1 0.3096

loop_
_geom_angle_atom_site_label_1
_geom_angle_atom_site_label_2
_geom_angle_atom_site_label_3
_geom_angle
N6 Ru1 N5 78.6(2)
N6 Ru1 N2 99.0(2)
N5 Ru1 N2 174.4(2)
N6 Ru1 N1 89.9(2)
N5 Ru1 N1 96.3(2)
N2 Ru1 N1 78.6(2)
N6 Ru1 N3 171.0(2)
N5 Ru1 N3 93.6(2)
N2 Ru1 N3 89.2(2)
N1 Ru1 N3 95.4(2)
N6 Ru1 N4 96.3(2)
N5 Ru1 N4 88.2(2)
N2 Ru1 N4 97.1(2)
N1 Ru1 N4 172.9(2)
N3 Ru1 N4 78.8(2)
C1 N1 C5 118.1(6)
C1 N1 Ru1 125.7(5)
C5 N1 Ru1 116.2(4)
C10 N2 C6 118.8(6)
C10 N2 Ru1 126.2(5)
C6 N2 Ru1 114.7(4)
C21 N3 C25 118.5(6)
C21 N3 Ru1 125.9(5)
C25 N3 Ru1 115.2(5)
C30 N4 C26 119.6(6)
C30 N4 Ru1 125.8(5)
C26 N4 Ru1 114.4(4)
C45 N5 C41 117.6(6)
C45 N5 Ru1 116.0(4)
C41 N5 Ru1 126.4(5)
C50 N6 C46 118.1(6)
C50 N6 Ru1 126.0(5)
C46 N6 Ru1 115.8(4)
C19B S1 C16 119(2)
C19B S1 C19A 55(2)
C16 S1 C19A 104.1(5)
C39A S2A C36 105.8(8)
C39B S2B C36 102.2(12)
C59 S3 C56 104.9(5)
N1 C1 C2 121.4(7)
C3 C2 C1 120.5(7)
C2 C3 C4 118.1(7)
C5 C4 C3 120.4(8)
N1 C5 C4 121.5(7)
N1 C5 C6 113.7(6)
C4 C5 C6 124.7(7)
N2 C6 C7 120.3(6)
N2 C6 C5 116.2(6)
C7 C6 C5 123.4(6)
C8 C7 C6 120.7(7)
C7 C8 C9 118.8(7)
C10 C9 C8 118.5(6)
C10 C9 C11 121.7(7)
C8 C9 C11 119.8(6)
N2 C10 C9 122.9(7)
C12 C11 C9 175.9(8)
C11 C12 C13 177.7(8)
C14 C13 C18 119.5(7)
C14 C13 C12 119.2(7)
C18 C13 C12 121.3(7)
C13 C14 C15 120.8(7)
C16 C15 C14 119.3(7)
C15 C16 C17 120.4(7)
C15 C16 S1 123.1(6)
C17 C16 S1 116.5(6)
C18 C17 C16 120.1(7)
C17 C18 C13 119.8(7)
O1A C19A C20A 124.3(12)
O1A C19A S1 125.8(10)
C20A C19A S1 109.5(9)
O1B C19B S1 114(5)
O1B C19B C20B 130(6)
S1 C19B C20B 115(4)
N3 C21 C22 122.1(8)
C23 C22 C21 118.4(8)
C22 C23 C24 119.8(7)
C25 C24 C23 120.2(8)
C24 C25 N3 120.9(7)
C24 C25 C26 124.6(7)
N3 C25 C26 114.5(6)
N4 C26 C27 120.4(7)
N4 C26 C25 115.7(6)
C27 C26 C25 123.9(7)
C28 C27 C26 120.1(7)
C27 C28 C29 120.0(7)
C28 C29 C30 118.6(7)
C28 C29 C31 121.5(7)
C30 C29 C31 119.9(7)
N4 C30 C29 121.2(7)
C32 C31 C29 176.2(9)
C31 C32 C33 177.9(10)
C38 C33 C34 120.0(9)
C38 C33 C32 119.8(9)
C34 C33 C32 120.2(9)
C33 C34 C35 118.3(11)
C36 C35 C34 119.3(11)
C37 C36 C35 123.3(11)
C37 C36 S2B 130.7(12)
C35 C36 S2B 106.1(11)
C37 C36 S2A 108.9(11)
C35 C36 S2A 127.6(11)
C36 C37 C38 118.3(13)
C33 C38 C37 120.8(11)
O2A C39A C40A 118.4(19)
O2A C39A S2A 123.4(14)
C40A C39A S2A 117.8(17)
O2B C39B C40B 120(3)
O2B C39B S2B 124(2)
C40B C39B S2B 112(2)
N5 C41 C42 122.8(7)
C41 C42 C43 118.7(7)
C44 C43 C42 118.6(7)
C43 C44 C45 120.9(8)
N5 C45 C44 121.3(6)
N5 C45 C46 114.7(6)
C44 C45 C46 123.9(7)
N6 C46 C47 121.5(6)
N6 C46 C45 114.6(6)
C47 C46 C45 123.8(7)
C46 C47 C48 121.1(7)
C49 C48 C47 117.2(7)
C48 C49 C50 119.5(6)
C48 C49 C51 120.2(7)
C50 C49 C51 120.3(7)
N6 C50 C49 122.6(7)
C52 C51 C49 177.9(9)
C51 C52 C53 174.6(8)
C58 C53 C54 121.0(7)
C58 C53 C52 119.7(7)
C54 C53 C52 119.3(7)
C55 C54 C53 119.3(7)
C54 C55 C56 120.0(8)
C57 C56 C55 120.3(7)
C57 C56 S3 116.1(6)
C55 C56 S3 123.6(6)
C56 C57 C58 120.0(8)
C53 C58 C57 119.3(8)
O3 C59 C60 122.9(10)
O3 C59 S3 125.8(7)
C60 C59 S3 111.3(8)
F2C P1 F4B 121(2)
F2C P1 F1C 96.6(17)
F4B P1 F1C 142.7(19)
F2C P1 F1A 159.5(17)
F4B P1 F1A 75.8(16)
F1C P1 F1A 68.5(11)
F4B P1 F6B 96.2(19)
F1C P1 F6B 117.8(16)
F1A P1 F6B 169.7(15)
F2C P1 F5C 73.9(16)
F4B P1 F5C 91.6(16)
F1C P1 F5C 101.7(11)
F1A P1 F5C 94.8(10)
F6B P1 F5C 91.8(15)
F2C P1 F3A 83.1(15)
F4B P1 F3A 92.9(15)
F1C P1 F3A 89.1(10)
F1A P1 F3A 109.7(9)
F6B P1 F3A 63.8(14)
F5C P1 F3A 155.5(11)
F2C P1 F3B 109.0(15)
F4B P1 F3B 77.9(14)
F1C P1 F3B 88.4(10)
F1A P1 F3B 85.3(9)
F6B P1 F3B 86.8(15)
F5C P1 F3B 169.2(11)
F2C P1 F6C 86.7(18)
F1C P1 F6C 176.2(14)
F1A P1 F6C 108.8(13)
F6B P1 F6C 64.5(15)
F5C P1 F6C 81.1(14)
F3A P1 F6C 89.4(13)
F3B P1 F6C 88.7(12)
F2C P1 F5B 80.9(17)
F4B P1 F5B 97.0(15)
F1C P1 F5B 90.7(11)
F1A P1 F5B 85.2(12)
F6B P1 F5B 102.3(17)
F3A P1 F5B 163.8(12)
F3B P1 F5B 170.1(11)
F6C P1 F5B 91.7(13)
F2C P1 F4A 99.4(18)
F1C P1 F4A 163.9(14)
F1A P1 F4A 96.4(12)
F6B P1 F4A 76.2(15)
F5C P1 F4A 84.9(11)
F3A P1 F4A 90.7(10)
F3B P1 F4A 84.3(9)
F5B P1 F4A 94.0(10)
F2C P1 F1B 134.5(18)
F4B P1 F1B 103.8(17)
F6B P1 F1B 157.8(16)
F5C P1 F1B 97.0(11)
F3A P1 F1B 105.2(11)
F3B P1 F1B 88.1(10)
F6C P1 F1B 137.0(14)
F5B P1 F1B 84.8(12)
F4A P1 F1B 124.7(13)
F9 P2 F10 91.1(4)
F9 P2 F8 92.5(4)
F10 P2 F8 176.3(4)
F9 P2 F11 178.1(4)
F10 P2 F11 87.1(4)
F8 P2 F11 89.3(4)
F9 P2 F12 90.3(3)
F10 P2 F12 90.6(4)
F8 P2 F12 90.1(4)
F11 P2 F12 90.3(3)
F9 P2 F7 89.8(3)
F10 P2 F7 90.8(4)
F8 P2 F7 88.6(4)
F11 P2 F7 89.6(3)
F12 P2 F7 178.6(4)
N7 C61 C62 167(3)
N8 C63 C64 178(4)

loop_
_geom_bond_atom_site_label_1
_geom_bond_atom_site_label_2
_geom_bond_distance
Ru1 N6 2.058(6)
Ru1 N5 2.058(6)
Ru1 N2 2.065(6)
Ru1 N1 2.065(6)
Ru1 N3 2.065(6)
Ru1 N4 2.066(5)
N1 C1 1.356(9)
N1 C5 1.365(9)
N2 C10 1.351(8)
N2 C6 1.364(9)
N3 C21 1.338(9)
N3 C25 1.364(9)
N4 C30 1.349(9)
N4 C26 1.369(9)
N5 C45 1.359(10)
N5 C41 1.365(8)
N6 C50 1.339(8)
N6 C46 1.364(9)
S1 C19B 1.45(6)
S1 C16 1.769(7)
S1 C19A 1.818(13)
S2A C39A 1.664(19)
S2A C36 1.836(13)
S2B C39B 1.68(3)
S2B C36 1.810(13)
S3 C59 1.736(11)
S3 C56 1.768(7)
O1A C19A 1.155(14)
O1B C19B 1.30(7)
O2A C39A 1.23(2)
O2B C39B 1.17(3)
O3 C59 1.213(12)
C1 C2 1.385(11)
C2 C3 1.365(12)
C3 C4 1.382(11)
C4 C5 1.371(10)
C5 C6 1.462(9)
C6 C7 1.395(10)
C7 C8 1.373(10)
C8 C9 1.398(10)
C9 C10 1.383(10)
C9 C11 1.443(10)
C11 C12 1.185(10)
C12 C13 1.443(10)
C13 C14 1.377(11)
C13 C18 1.403(11)
C14 C15 1.399(10)
C15 C16 1.380(11)
C16 C17 1.391(12)
C17 C18 1.384(11)
C19A C20A 1.547(18)
C19B C20B 1.61(7)
C21 C22 1.384(11)
C22 C23 1.363(12)
C23 C24 1.366(11)
C24 C25 1.356(10)
C25 C26 1.464(10)
C26 C27 1.401(10)
C27 C28 1.365(11)
C28 C29 1.382(11)
C29 C30 1.416(10)
C29 C31 1.433(11)
C31 C32 1.199(11)
C32 C33 1.434(12)
C33 C38 1.396(14)
C33 C34 1.407(14)
C34 C35 1.426(15)
C35 C36 1.387(18)
C36 C37 1.347(18)
C37 C38 1.417(14)
C39A C40A 1.49(3)
C39B C40B 1.58(4)
C41 C42 1.383(10)
C42 C43 1.391(11)
C43 C44 1.367(10)
C44 C45 1.385(10)
C45 C46 1.472(9)
C46 C47 1.369(11)
C47 C48 1.390(11)
C48 C49 1.389(11)
C49 C50 1.393(11)
C49 C51 1.448(10)
C51 C52 1.165(10)
C52 C53 1.460(10)
C53 C58 1.379(11)
C53 C54 1.394(11)
C54 C55 1.376(11)
C55 C56 1.394(12)
C56 C57 1.380(12)
C57 C58 1.393(11)
C59 C60 1.514(13)
P1 F2C 1.42(4)
P1 F4B 1.45(3)
P1 F1C 1.511(19)
P1 F1A 1.522(15)
P1 F6B 1.54(4)
P1 F5C 1.58(2)
P1 F3A 1.588(18)
P1 F3B 1.608(15)
P1 F6C 1.62(3)
P1 F5B 1.63(2)
P1 F4A 1.627(17)
P1 F1B 1.63(2)
P2 F9 1.571(5)
P2 F10 1.575(6)
P2 F8 1.590(6)
P2 F11 1.592(6)
P2 F12 1.592(6)
P2 F7 1.595(6)
N7 C61 1.04(3)
C61 C62 1.55(4)
N8 C63 1.25(4)
C63 C64 1.50(5)
